data_7051795
loop_
_publ_author_name
'Kim, Hyun Jee'
'Yoon, Il'
'Lee, So Young'
'Choi, Kyu Seong'
'Lee, Shim Sung'

_publ_section_title
;
 Exo-coordinated discrete and continuous supramolecular silver(i)
 complexes with thiaoxa-macrocycles
;
_journal_issue 2
_journal_name_full 'New Journal of Chemistry'
_journal_page_first 258
_journal_paper_doi 10.1039/b710581a
_journal_volume 32
_journal_year 2008
_chemical_formula_sum 'C44 H56 Ag4 Cl4 N4 O16 S6'
_chemical_formula_weight 1662.57
_chemical_name_systematic
;
?
;
_space_group_IT_number 2
_symmetry_cell_setting triclinic
_symmetry_space_group_name_Hall '-P 1'
_symmetry_space_group_name_H-M 'P -1'
_atom_sites_solution_hydrogens geom
_atom_sites_solution_primary direct
_atom_sites_solution_secondary difmap
_audit_creation_method SHELXTL
_cell_angle_alpha 73.5120(10)
_cell_angle_beta 86.3030(10)
_cell_angle_gamma 67.5430(10)
_cell_formula_units_Z 1
_cell_length_a 9.5230(6)
_cell_length_b 12.0312(7)
_cell_length_c 14.1546(8)
_cell_measurement_reflns_used 7956
_cell_measurement_temperature 173(2)
_cell_measurement_theta_max 28.25
_cell_measurement_theta_min 2.32
_cell_volume 1435.36(15)
_computing_cell_refinement 'Bruker SMART'
_computing_data_collection 'Bruker SMART'
_computing_data_reduction 'Bruker SHELXTL'
_computing_molecular_graphics 'Bruker SHELXTL'
_computing_publication_material 'Bruker SHELXTL'
_computing_structure_refinement 'Bruker SHELXTL'
_computing_structure_solution 'Bruker SHELXTL'
_diffrn_ambient_temperature 173(2)
_diffrn_measured_fraction_theta_full 0.979
_diffrn_measured_fraction_theta_max 0.979
_diffrn_measurement_device_type 'CCD area detector'
_diffrn_measurement_method 'phi and omega scans'
_diffrn_radiation_monochromator graphite
_diffrn_radiation_source 'fine-focus sealed tube'
_diffrn_radiation_type MoK\a
_diffrn_radiation_wavelength 0.71073
_diffrn_reflns_av_R_equivalents 0.0166
_diffrn_reflns_av_sigmaI/netI 0.0243
_diffrn_reflns_limit_h_max 11
_diffrn_reflns_limit_h_min -11
_diffrn_reflns_limit_k_max 15
_diffrn_reflns_limit_k_min -15
_diffrn_reflns_limit_l_max 17
_diffrn_reflns_limit_l_min -17
_diffrn_reflns_number 11716
_diffrn_reflns_theta_full 26.37
_diffrn_reflns_theta_max 26.37
_diffrn_reflns_theta_min 1.91
_exptl_absorpt_coefficient_mu 1.817
_exptl_absorpt_correction_T_max
;
Ratio of minimum to maximum apparent transmission: 0.841141
;
_exptl_absorpt_correction_type 'empirical (SADABS)'
_exptl_crystal_colour colorless
_exptl_crystal_density_diffrn 1.923
_exptl_crystal_density_method 'not measured'
_exptl_crystal_description block
_exptl_crystal_F_000 828
_exptl_crystal_size_max 0.20
_exptl_crystal_size_mid 0.15
_exptl_crystal_size_min 0.08
_refine_diff_density_max 0.685
_refine_diff_density_min -0.523
_refine_diff_density_rms 0.067
_refine_ls_extinction_method none
_refine_ls_goodness_of_fit_ref 1.029
_refine_ls_hydrogen_treatment constr
_refine_ls_matrix_type full
_refine_ls_number_parameters 352
_refine_ls_number_reflns 5745
_refine_ls_number_restraints 0
_refine_ls_restrained_S_all 1.029
_refine_ls_R_factor_all 0.0296
_refine_ls_R_factor_gt 0.0239
_refine_ls_shift/su_max 0.001
_refine_ls_shift/su_mean 0.000
_refine_ls_structure_factor_coef Fsqd
_refine_ls_weighting_details 'calc w=1/[\s^2^(Fo^2^)+(0.0247P)^2^+1.1143P] where P=(Fo^2^+2Fc^2^)/3'
_refine_ls_weighting_scheme calc
_refine_ls_wR_factor_gt 0.0547
_refine_ls_wR_factor_ref 0.0570
_reflns_number_gt 5014
_reflns_number_total 5745
_reflns_threshold_expression >2sigma(I)
_cod_data_source_file b710581a.txt
_cod_data_source_block Complex1
_cod_depositor_comments
;
The following automatic conversions were performed:
'_symmetry_cell_setting' value 'Triclinic' changed to 'triclinic'
according to '/home/saulius/struct/CIF-dictionaries/cif_core.dic'
dictionary named 'cif_core.dic' version 2.4.1 from 2010-06-29.

Automatic conversion script
Id: cif_fix_enum 1527 2010-12-29 10:47:43Z saulius 
;
_cod_original_sg_symbol_H-M P-1
_cod_database_code 7051795

loop_
_symmetry_equiv_pos_as_xyz
'x, y, z'
'-x, -y, -z'

loop_
_atom_site_label
_atom_site_type_symbol
_atom_site_fract_x
_atom_site_fract_y
_atom_site_fract_z
_atom_site_U_iso_or_equiv
_atom_site_adp_type
_atom_site_occupancy
_atom_site_symmetry_multiplicity
_atom_site_calc_flag
_atom_site_refinement_flags
_atom_site_disorder_assembly
_atom_site_disorder_group
Ag1 Ag 0.73431(2) 0.014395(18) 0.323992(15) 0.02999(6) Uani 1 1 d . . .
Ag2 Ag 0.43010(2) -0.205766(18) 0.390838(15) 0.02990(6) Uani 1 1 d . . .
S1 S 0.65207(7) 0.08658(6) 0.14725(5) 0.02557(13) Uani 1 1 d . . .
S2 S 0.44240(6) 0.00682(5) 0.34695(4) 0.02243(12) Uani 1 1 d . . .
S3 S 0.06495(7) 0.10838(5) 0.54328(5) 0.02322(13) Uani 1 1 d . . .
O1 O 0.1190(2) 0.40351(16) 0.38664(13) 0.0273(4) Uani 1 1 d . . .
O2 O 0.2787(2) 0.41009(16) 0.11202(13) 0.0315(4) Uani 1 1 d . . .
O3 O 0.6829(2) 0.3045(2) 0.45822(17) 0.0469(5) Uani 1 1 d . . .
O4 O 0.7763(2) 0.2320(2) 0.33313(15) 0.0456(5) Uani 1 1 d . . .
O5 O 0.6087(3) 0.1750(2) 0.42007(19) 0.0502(6) Uani 1 1 d . . .
O6 O 0.2710(2) -0.26918(18) 0.31712(13) 0.0330(4) Uani 1 1 d . . .
O7 O 0.1178(3) -0.2021(2) 0.18904(17) 0.0512(6) Uani 1 1 d . . .
O8 O 0.2779(3) -0.11542(19) 0.19486(16) 0.0469(5) Uani 1 1 d . . .
N1 N 0.6898(2) 0.23903(19) 0.40241(16) 0.0279(5) Uani 1 1 d . . .
N2 N 0.2203(2) -0.1936(2) 0.23282(17) 0.0309(5) Uani 1 1 d . . .
C1 C 0.1723(3) 0.4658(2) 0.29848(18) 0.0273(5) Uani 1 1 d . . .
H1A H 0.2815 0.4185 0.2916 0.033 Uiso 1 1 calc R . .
H1B H 0.1584 0.5515 0.2991 0.033 Uiso 1 1 calc R . .
C2 C 0.0760(3) 0.4703(3) 0.21529(19) 0.0297(6) Uani 1 1 d . . .
H2A H 0.0719 0.3865 0.2262 0.036 Uiso 1 1 calc R . .
H2B H -0.0291 0.5304 0.2171 0.036 Uiso 1 1 calc R . .
C3 C 0.1344(3) 0.5080(2) 0.11460(19) 0.0301(6) Uani 1 1 d . . .
H3A H 0.0627 0.5172 0.0626 0.036 Uiso 1 1 calc R . .
H3B H 0.1465 0.5887 0.1038 0.036 Uiso 1 1 calc R . .
C4 C 0.3485(3) 0.4139(2) 0.02381(18) 0.0243(5) Uani 1 1 d . . .
C5 C 0.2769(3) 0.4918(2) -0.06709(19) 0.0278(5) Uani 1 1 d . . .
H5A H 0.1739 0.5481 -0.0704 0.033 Uiso 1 1 calc R . .
C6 C 0.3552(3) 0.4876(2) -0.15272(19) 0.0297(6) Uani 1 1 d . . .
H6A H 0.3057 0.5406 -0.2146 0.036 Uiso 1 1 calc R . .
C7 C 0.5057(3) 0.4064(3) -0.1484(2) 0.0329(6) Uani 1 1 d . . .
H7A H 0.5595 0.4032 -0.2071 0.039 Uiso 1 1 calc R . .
C8 C 0.5771(3) 0.3298(2) -0.05742(19) 0.0296(6) Uani 1 1 d . . .
H8A H 0.6803 0.2741 -0.0547 0.036 Uiso 1 1 calc R . .
C9 C 0.5015(3) 0.3324(2) 0.02969(18) 0.0234(5) Uani 1 1 d . . .
C10 C 0.5840(3) 0.2561(2) 0.12778(18) 0.0243(5) Uani 1 1 d . . .
H10A H 0.5151 0.2785 0.1807 0.029 Uiso 1 1 calc R . .
H10B H 0.6721 0.2787 0.1336 0.029 Uiso 1 1 calc R . .
C11 C 0.4751(3) 0.0625(2) 0.14614(19) 0.0300(6) Uani 1 1 d . . .
H11A H 0.4228 0.1094 0.0803 0.036 Uiso 1 1 calc R . .
H11B H 0.5005 -0.0276 0.1541 0.036 Uiso 1 1 calc R . .
C12 C 0.3638(3) 0.1010(2) 0.22345(19) 0.0272(5) Uani 1 1 d . . .
H12A H 0.2685 0.0910 0.2115 0.033 Uiso 1 1 calc R . .
H12B H 0.3388 0.1904 0.2179 0.033 Uiso 1 1 calc R . .
C13 C 0.3170(3) 0.0970(2) 0.4237(2) 0.0253(5) Uani 1 1 d . . .
H13A H 0.3636 0.0640 0.4915 0.030 Uiso 1 1 calc R . .
H13B H 0.3084 0.1850 0.3982 0.030 Uiso 1 1 calc R . .
C14 C 0.1575(3) 0.0947(2) 0.42808(19) 0.0255(5) Uani 1 1 d . . .
H14A H 0.1637 0.0154 0.4170 0.031 Uiso 1 1 calc R . .
H14B H 0.0928 0.1643 0.3733 0.031 Uiso 1 1 calc R . .
C15 C 0.0040(3) 0.2729(2) 0.53933(19) 0.0235(5) Uani 1 1 d . . .
H15A H -0.0474 0.3245 0.4740 0.028 Uiso 1 1 calc R . .
H15B H -0.0724 0.2899 0.5896 0.028 Uiso 1 1 calc R . .
C16 C 0.1272(3) 0.3160(2) 0.55647(18) 0.0208(5) Uani 1 1 d . . .
C17 C 0.1834(3) 0.2929(2) 0.65087(19) 0.0263(5) Uani 1 1 d . . .
H17A H 0.1476 0.2457 0.7055 0.032 Uiso 1 1 calc R . .
C18 C 0.2922(3) 0.3382(2) 0.6669(2) 0.0306(6) Uani 1 1 d . . .
H18A H 0.3312 0.3207 0.7318 0.037 Uiso 1 1 calc R . .
C19 C 0.3427(3) 0.4089(2) 0.5873(2) 0.0298(6) Uani 1 1 d . . .
H19A H 0.3641 0.4784 0.6005 0.036 Uiso 1 1 calc R . .
C20 C 0.2881(3) 0.4330(2) 0.4912(2) 0.0267(5) Uani 1 1 d . . .
H20A H 0.3236 0.4808 0.4367 0.032 Uiso 1 1 calc R . .
C21 C 0.1808(3) 0.3859(2) 0.47658(18) 0.0218(5) Uani 1 1 d . . .
Cl1 Cl 0.19807(9) 0.20534(7) -0.06506(6) 0.04883(19) Uani 1 1 d . . .
Cl2 Cl -0.00723(9) 0.17026(9) 0.09252(7) 0.0588(2) Uani 1 1 d . . .
C22 C 0.1029(4) 0.1084(3) 0.0013(2) 0.0436(7) Uani 1 1 d . . .
H22A H 0.0362 0.1004 -0.0451 0.052 Uiso 1 1 calc R . .
H22B H 0.1788 0.0237 0.0327 0.052 Uiso 1 1 calc R . .

loop_
_atom_site_aniso_label
_atom_site_aniso_U_11
_atom_site_aniso_U_22
_atom_site_aniso_U_33
_atom_site_aniso_U_23
_atom_site_aniso_U_13
_atom_site_aniso_U_12
Ag1 0.03137(11) 0.02348(10) 0.03015(11) -0.00319(8) -0.00563(8) -0.00710(8)
Ag2 0.03038(11) 0.02320(10) 0.03704(12) -0.00806(8) -0.00212(8) -0.01085(8)
S1 0.0264(3) 0.0214(3) 0.0265(3) -0.0059(2) 0.0024(2) -0.0073(2)
S2 0.0194(3) 0.0205(3) 0.0273(3) -0.0072(2) 0.0005(2) -0.0070(2)
S3 0.0192(3) 0.0216(3) 0.0300(3) -0.0060(2) 0.0016(2) -0.0099(2)
O1 0.0282(9) 0.0294(9) 0.0257(9) -0.0044(7) 0.0022(7) -0.0151(8)
O2 0.0277(9) 0.0273(9) 0.0267(9) -0.0020(7) 0.0048(7) -0.0012(8)
O3 0.0421(12) 0.0478(13) 0.0646(15) -0.0327(11) -0.0041(10) -0.0186(10)
O4 0.0475(13) 0.0473(13) 0.0358(12) -0.0036(10) 0.0079(10) -0.0181(10)
O5 0.0487(13) 0.0363(11) 0.0819(17) -0.0279(12) 0.0189(12) -0.0280(10)
O6 0.0358(10) 0.0409(11) 0.0254(10) -0.0048(8) 0.0012(8) -0.0211(9)
O7 0.0437(13) 0.0643(15) 0.0519(14) -0.0159(11) -0.0142(10) -0.0250(12)
O8 0.0663(15) 0.0331(11) 0.0438(13) 0.0006(9) -0.0082(11) -0.0280(11)
N1 0.0268(11) 0.0207(10) 0.0314(12) -0.0007(9) -0.0073(9) -0.0073(9)
N2 0.0291(12) 0.0315(12) 0.0339(13) -0.0126(10) -0.0014(10) -0.0106(10)
C1 0.0267(13) 0.0262(13) 0.0279(13) -0.0047(10) 0.0045(10) -0.0113(11)
C2 0.0236(13) 0.0316(14) 0.0285(14) -0.0065(11) 0.0020(10) -0.0062(11)
C3 0.0249(13) 0.0271(13) 0.0286(14) -0.0042(11) 0.0002(11) -0.0018(11)
C4 0.0296(13) 0.0214(12) 0.0226(12) -0.0044(10) 0.0024(10) -0.0121(10)
C5 0.0285(13) 0.0214(12) 0.0307(14) -0.0046(10) -0.0001(11) -0.0080(10)
C6 0.0443(16) 0.0228(12) 0.0218(13) -0.0030(10) -0.0026(11) -0.0141(12)
C7 0.0436(16) 0.0325(14) 0.0247(13) -0.0110(11) 0.0085(12) -0.0156(12)
C8 0.0311(14) 0.0289(13) 0.0295(14) -0.0108(11) 0.0064(11) -0.0109(11)
C9 0.0266(13) 0.0187(11) 0.0263(13) -0.0059(10) 0.0016(10) -0.0106(10)
C10 0.0264(13) 0.0208(12) 0.0262(13) -0.0066(10) 0.0010(10) -0.0093(10)
C11 0.0345(14) 0.0290(13) 0.0287(14) -0.0064(11) -0.0016(11) -0.0153(11)
C12 0.0244(13) 0.0231(12) 0.0325(14) -0.0020(10) -0.0054(10) -0.0103(10)
C13 0.0205(12) 0.0242(12) 0.0358(14) -0.0140(11) 0.0025(10) -0.0096(10)
C14 0.0205(12) 0.0287(13) 0.0303(13) -0.0128(11) 0.0012(10) -0.0094(10)
C15 0.0184(11) 0.0203(12) 0.0309(13) -0.0080(10) 0.0033(10) -0.0062(9)
C16 0.0163(11) 0.0159(11) 0.0296(13) -0.0094(9) 0.0024(9) -0.0033(9)
C17 0.0261(13) 0.0215(12) 0.0277(13) -0.0085(10) 0.0012(10) -0.0040(10)
C18 0.0312(14) 0.0250(13) 0.0341(14) -0.0143(11) -0.0075(11) -0.0033(11)
C19 0.0244(13) 0.0209(12) 0.0465(16) -0.0163(11) -0.0045(11) -0.0051(10)
C20 0.0220(12) 0.0182(12) 0.0395(15) -0.0077(11) 0.0017(11) -0.0073(10)
C21 0.0198(11) 0.0180(11) 0.0269(13) -0.0087(9) -0.0005(9) -0.0043(9)
Cl1 0.0457(4) 0.0402(4) 0.0526(5) 0.0008(3) -0.0118(4) -0.0154(3)
Cl2 0.0325(4) 0.0564(5) 0.0724(6) -0.0135(4) 0.0007(4) -0.0037(4)
C22 0.0459(18) 0.0377(16) 0.0436(18) -0.0028(13) -0.0101(14) -0.0162(14)

loop_
_atom_type_symbol
_atom_type_description
_atom_type_scat_dispersion_real
_atom_type_scat_dispersion_imag
_atom_type_scat_source
C C 0.0033 0.0016 'International Tables Vol C Tables 4.2.6.8 and 6.1.1.4'
H H 0.0000 0.0000 'International Tables Vol C Tables 4.2.6.8 and 6.1.1.4'
N N 0.0061 0.0033 'International Tables Vol C Tables 4.2.6.8 and 6.1.1.4'
O O 0.0106 0.0060 'International Tables Vol C Tables 4.2.6.8 and 6.1.1.4'
S S 0.1246 0.1234 'International Tables Vol C Tables 4.2.6.8 and 6.1.1.4'
Ag Ag -0.8971 1.1015 'International Tables Vol C Tables 4.2.6.8 and 6.1.1.4'
Cl Cl 0.1484 0.1585 'International Tables Vol C Tables 4.2.6.8 and 6.1.1.4'

loop_
_geom_angle_atom_site_label_1
_geom_angle_atom_site_label_2
_geom_angle_atom_site_label_3
_geom_angle
_geom_angle_site_symmetry_1
_geom_angle_site_symmetry_3
_geom_angle_publ_flag
S3 Ag1 S1 150.05(2) 2_656 . ?
S3 Ag1 O5 90.15(6) 2_656 . ?
S1 Ag1 O5 115.02(6) . . ?
S3 Ag1 S2 120.75(2) 2_656 . ?
S1 Ag1 S2 82.01(2) . . ?
O5 Ag1 S2 78.31(5) . . ?
O6 Ag2 S2 127.40(5) . . ?
O6 Ag2 C19 94.57(7) . 2_656 ?
S2 Ag2 C19 124.92(6) . 2_656 ?
O6 Ag2 O3 79.68(6) . 2_656 ?
S2 Ag2 O3 126.72(5) . 2_656 ?
C19 Ag2 O3 90.45(8) 2_656 2_656 ?
C11 S1 C10 101.99(12) . . ?
C11 S1 Ag1 104.28(9) . . ?
C10 S1 Ag1 99.47(8) . . ?
C13 S2 C12 102.43(12) . . ?
C13 S2 Ag2 109.22(8) . . ?
C12 S2 Ag2 112.83(8) . . ?
C13 S2 Ag1 117.00(8) . . ?
C12 S2 Ag1 97.66(8) . . ?
Ag2 S2 Ag1 116.29(2) . . ?
C14 S3 C15 105.69(12) . . ?
C14 S3 Ag1 106.15(8) . 2_656 ?
C15 S3 Ag1 107.64(8) . 2_656 ?
C21 O1 C1 120.09(19) . . ?
C4 O2 C3 118.31(19) . . ?
N1 O3 Ag2 102.40(16) . 2_656 ?
N1 O5 Ag1 102.46(16) . . ?
N2 O6 Ag2 110.36(14) . . ?
O4 N1 O3 122.8(2) . . ?
O4 N1 O5 119.4(2) . . ?
O3 N1 O5 117.8(2) . . ?
O7 N2 O8 121.7(2) . . ?
O7 N2 O6 119.2(2) . . ?
O8 N2 O6 119.1(2) . . ?
O1 C1 C2 104.83(19) . . ?
C3 C2 C1 113.6(2) . . ?
O2 C3 C2 106.5(2) . . ?
O2 C4 C5 124.1(2) . . ?
O2 C4 C9 115.5(2) . . ?
C5 C4 C9 120.3(2) . . ?
C6 C5 C4 120.2(2) . . ?
C7 C6 C5 120.2(2) . . ?
C6 C7 C8 119.4(2) . . ?
C9 C8 C7 121.7(2) . . ?
C8 C9 C4 118.2(2) . . ?
C8 C9 C10 120.8(2) . . ?
C4 C9 C10 120.9(2) . . ?
C9 C10 S1 114.07(17) . . ?
C12 C11 S1 116.87(18) . . ?
C11 C12 S2 111.26(18) . . ?
C14 C13 S2 114.20(17) . . ?
C13 C14 S3 115.06(17) . . ?
C16 C15 S3 116.32(16) . . ?
C17 C16 C21 119.0(2) . . ?
C17 C16 C15 121.0(2) . . ?
C21 C16 C15 119.9(2) . . ?
C16 C17 C18 120.9(2) . . ?
C19 C18 C17 119.5(2) . . ?
C18 C19 C20 120.6(2) . . ?
C18 C19 Ag2 83.04(15) . 2_656 ?
C20 C19 Ag2 102.45(16) . 2_656 ?
C21 C20 C19 119.0(2) . . ?
O1 C21 C20 124.4(2) . . ?
O1 C21 C16 114.7(2) . . ?
C20 C21 C16 120.9(2) . . ?
Cl2 C22 Cl1 111.40(17) . . ?

loop_
_geom_bond_atom_site_label_1
_geom_bond_atom_site_label_2
_geom_bond_distance
_geom_bond_site_symmetry_2
_geom_bond_publ_flag
Ag1 S3 2.4691(6) 2_656 ?
Ag1 S1 2.4751(7) . ?
Ag1 O5 2.555(2) . ?
Ag1 S2 2.8110(6) . ?
Ag2 O6 2.3466(18) . ?
Ag2 S2 2.5017(6) . ?
Ag2 C19 2.524(2) 2_656 ?
Ag2 O3 2.524(2) 2_656 ?
S1 C11 1.817(3) . ?
S1 C10 1.830(2) . ?
S2 C13 1.815(2) . ?
S2 C12 1.815(3) . ?
S3 C14 1.822(3) . ?
S3 C15 1.823(2) . ?
S3 Ag1 2.4691(6) 2_656 ?
O1 C21 1.364(3) . ?
O1 C1 1.434(3) . ?
O2 C4 1.374(3) . ?
O2 C3 1.434(3) . ?
O3 N1 1.247(3) . ?
O3 Ag2 2.524(2) 2_656 ?
O4 N1 1.240(3) . ?
O5 N1 1.254(3) . ?
O6 N2 1.267(3) . ?
O7 N2 1.240(3) . ?
O8 N2 1.243(3) . ?
C1 C2 1.516(4) . ?
C2 C3 1.507(4) . ?
C4 C5 1.393(3) . ?
C4 C9 1.403(3) . ?
C5 C6 1.385(4) . ?
C6 C7 1.385(4) . ?
C7 C8 1.390(4) . ?
C8 C9 1.389(4) . ?
C9 C10 1.502(3) . ?
C11 C12 1.516(4) . ?
C13 C14 1.526(3) . ?
C15 C16 1.509(3) . ?
C16 C17 1.385(3) . ?
C16 C21 1.400(3) . ?
C17 C18 1.397(4) . ?
C18 C19 1.386(4) . ?
C19 C20 1.399(4) . ?
C19 Ag2 2.524(2) 2_656 ?
C20 C21 1.394(3) . ?
Cl1 C22 1.771(3) . ?
Cl2 C22 1.760(3) . ?
